data_4500029
loop_
_publ_author_name
'Duong, Adam'
'Val\'erie M\'etivaud'
'Maris, Thierry'
'Wuest,James D'

_publ_section_title
;
 Surrogates of 2,2'-Bipyridine Designed to Chelate Ag(I) and Create
 Metallotectons for Engineering Hydrogen-Bonded Crystals
;
_journal_name_full 'Cryst. Growth & Design'
_journal_page_first 2026
_journal_page_last 2034
_journal_paper_doi 10.1021/cg2003194
_journal_volume 11
_journal_year 2011
_chemical_compound_source 'Synthesized by the authors. See text'
_chemical_formula_moiety 'C7 H7 Ag N7, Cl O4'
_chemical_formula_sum 'C7 H7 Ag Cl N7 O4'
_chemical_formula_weight 396.52
_chemical_name_systematic
; 
 ? 
;
_space_group_IT_number 14
_symmetry_cell_setting monoclinic
_symmetry_space_group_name_Hall '-P 2ybc'
_symmetry_space_group_name_H-M 'P 1 21/c 1'
_atom_sites_solution_hydrogens geom
_atom_sites_solution_primary direct
_atom_sites_solution_secondary difmap
_audit_creation_method SHELXL-97
_cell_angle_alpha 90
_cell_angle_beta 103.195(2)
_cell_angle_gamma 90
_cell_formula_units_Z 4
_cell_length_a 8.5605(5)
_cell_length_b 11.7582(6)
_cell_length_c 11.9111(7)
_cell_measurement_reflns_used 18326
_cell_measurement_temperature 150
_cell_measurement_theta_max 69.66
_cell_measurement_theta_min 3.76
_cell_volume 1167.27(11)
_computing_cell_refinement 'SAINT V7.68A(Bruker AXS, 2009)'
_computing_data_collection 'APEX2  (Bruker AXS, 2009)'
_computing_data_reduction 'SAINT V7.68A(Bruker AXS, 2009)'
_computing_molecular_graphics 'SHELXTL v6.12 (Bruker AXS, 2001)'
_computing_publication_material 'UdMX (Maris, 2004)'
_computing_structure_refinement 'SHELXL97 (Sheldrick, 2008)'
_computing_structure_solution 'SIR2004 (Burla et al., 2004)'
_diffrn_ambient_temperature 150
_diffrn_detector_area_resol_mean 8.3
_diffrn_measured_fraction_theta_full 0.983
_diffrn_measured_fraction_theta_max 0.984
_diffrn_measurement_device_type 'Bruker Microstar'
_diffrn_measurement_method \w
_diffrn_radiation_monochromator 'Helios optics'
_diffrn_radiation_source 'Rotating Anode'
_diffrn_radiation_type CuK\a
_diffrn_radiation_wavelength 1.54178
_diffrn_reflns_av_R_equivalents 0.040
_diffrn_reflns_av_sigmaI/netI 0.0231
_diffrn_reflns_limit_h_max 9
_diffrn_reflns_limit_h_min -10
_diffrn_reflns_limit_k_max 14
_diffrn_reflns_limit_k_min -14
_diffrn_reflns_limit_l_max 14
_diffrn_reflns_limit_l_min -12
_diffrn_reflns_number 21808
_diffrn_reflns_theta_full 70.04
_diffrn_reflns_theta_max 70.04
_diffrn_reflns_theta_min 5.36
_exptl_absorpt_coefficient_mu 16.278
_exptl_absorpt_correction_T_max 0.3766
_exptl_absorpt_correction_T_min 0.2054
_exptl_absorpt_correction_type multi-scan
_exptl_absorpt_process_details 'Sadabs (Sheldrick, 2008)'
_exptl_crystal_colour Colorless
_exptl_crystal_density_diffrn 2.256
_exptl_crystal_density_method 'not measured'
_exptl_crystal_description block
_exptl_crystal_F_000 776
_exptl_crystal_size_max 0.06
_exptl_crystal_size_mid 0.06
_exptl_crystal_size_min 0.06
_refine_diff_density_max 1.418
_refine_diff_density_min -0.965
_refine_diff_density_rms 0.129
_refine_ls_extinction_method none
_refine_ls_goodness_of_fit_ref 1.034
_refine_ls_hydrogen_treatment constr
_refine_ls_matrix_type full
_refine_ls_number_parameters 181
_refine_ls_number_reflns 2193
_refine_ls_number_restraints 0
_refine_ls_restrained_S_all 1.034
_refine_ls_R_factor_all 0.0358
_refine_ls_R_factor_gt 0.0357
_refine_ls_shift/su_max 0.001
_refine_ls_shift/su_mean 0.000
_refine_ls_structure_factor_coef Fsqd
_refine_ls_weighting_details 'calc w=1/[\s^2^(Fo^2^)+(0.0671P)^2^+2.3800P] where P=(Fo^2^+2Fc^2^)/3'
_refine_ls_weighting_scheme calc
_refine_ls_wR_factor_gt 0.0978
_refine_ls_wR_factor_ref 0.0979
_reflns_number_gt 2182
_reflns_number_total 2193
_reflns_threshold_expression I>2\s(I)
_cod_data_source_file deposit.cif
_cod_data_source_block adam58
_cod_original_sg_symbol_H-M P21/c
_cod_database_code 4500029

loop_
_symmetry_equiv_pos_as_xyz
'x, y, z'
'-x, y+1/2, -z+1/2'
'-x, -y, -z'
'x, -y-1/2, z-1/2'

loop_
_atom_site_label
_atom_site_type_symbol
_atom_site_fract_x
_atom_site_fract_y
_atom_site_fract_z
_atom_site_U_iso_or_equiv
_atom_site_adp_type
_atom_site_occupancy
_atom_site_symmetry_multiplicity
_atom_site_calc_flag
_atom_site_refinement_flags
Ag1 Ag 0.51300(3) 0.26800(3) 0.58227(2) 0.03221(15) Uani 1 1 d .
N1 N 0.3270(4) 0.2473(3) 0.4032(3) 0.0298(7) Uani 1 1 d .
C2 C 0.1805(5) 0.2019(4) 0.3819(3) 0.0332(8) Uani 1 1 d .
H2 H 0.1315 0.1882 0.4446 0.040 Uiso 1 1 calc R
C3 C 0.0978(4) 0.1744(3) 0.2720(3) 0.0321(8) Uani 1 1 d .
H3 H -0.0100 0.1482 0.2564 0.039 Uiso 1 1 calc R
C4 C 0.1801(4) 0.1868(3) 0.1853(3) 0.0305(8) Uani 1 1 d .
H4 H 0.1290 0.1648 0.1090 0.037 Uiso 1 1 calc R
N5 N 0.3287(4) 0.2286(3) 0.2053(3) 0.0264(7) Uani 1 1 d .
C6 C 0.3939(4) 0.2611(3) 0.3131(3) 0.0239(7) Uani 1 1 d .
C7 C 0.5547(4) 0.3197(3) 0.3348(3) 0.0214(6) Uani 1 1 d .
N8 N 0.6124(3) 0.3586(2) 0.4412(2) 0.0235(6) Uani 1 1 d .
C9 C 0.7566(4) 0.4127(3) 0.4557(3) 0.0238(7) Uani 1 1 d .
N10 N 0.8409(3) 0.4235(3) 0.3742(2) 0.0253(6) Uani 1 1 d .
C11 C 0.7685(4) 0.3806(3) 0.2700(3) 0.0241(7) Uani 1 1 d .
N12 N 0.6230(3) 0.3285(2) 0.2467(2) 0.0232(6) Uani 1 1 d .
N13 N 0.8164(4) 0.4586(3) 0.5593(3) 0.0308(7) Uani 1 1 d .
H13A H 0.9089 0.4947 0.5726 0.037 Uiso 1 1 calc .
H13B H 0.7633 0.4526 0.6142 0.037 Uiso 1 1 calc .
N14 N 0.8425(4) 0.3889(3) 0.1838(3) 0.0307(7) Uani 1 1 d .
H14A H 0.9370 0.4220 0.1950 0.037 Uiso 1 1 calc .
H14B H 0.7970 0.3614 0.1154 0.037 Uiso 1 1 calc .
Cl1 Cl 0.73435(10) 0.46636(7) 0.86728(7) 0.0302(2) Uani 1 1 d .
O1 O 0.8073(4) 0.3607(3) 0.9133(3) 0.0449(7) Uani 1 1 d .
O2 O 0.6438(5) 0.5114(4) 0.9421(3) 0.0611(10) Uani 1 1 d .
O3 O 0.6346(5) 0.4490(3) 0.7548(3) 0.0618(10) Uani 1 1 d .
O4 O 0.8577(4) 0.5445(3) 0.8574(5) 0.0792(15) Uani 1 1 d .

loop_
_atom_site_aniso_label
_atom_site_aniso_U_11
_atom_site_aniso_U_22
_atom_site_aniso_U_33
_atom_site_aniso_U_23
_atom_site_aniso_U_13
_atom_site_aniso_U_12
Ag1 0.0324(2) 0.0488(2) 0.0169(2) 0.00567(9) 0.00854(13) 0.00146(10)
N1 0.0262(16) 0.0419(16) 0.0221(17) 0.0013(12) 0.0075(13) -0.0047(12)
C2 0.0301(18) 0.043(2) 0.0291(19) 0.0003(17) 0.0121(15) -0.0053(16)
C3 0.0265(17) 0.0381(19) 0.0322(19) -0.0004(15) 0.0072(15) -0.0064(15)
C4 0.0311(17) 0.0364(19) 0.0222(17) -0.0029(15) 0.0022(14) -0.0048(15)
N5 0.0269(15) 0.0355(17) 0.0186(15) -0.0008(11) 0.0089(12) -0.0028(11)
C6 0.0243(17) 0.0264(16) 0.0215(19) 0.0012(12) 0.0062(14) 0.0023(12)
C7 0.0227(14) 0.0270(15) 0.0148(14) 0.0020(12) 0.0048(11) 0.0036(12)
N8 0.0230(13) 0.0325(15) 0.0166(13) 0.0021(11) 0.0074(11) -0.0002(11)
C9 0.0217(15) 0.0293(16) 0.0204(16) 0.0008(13) 0.0050(12) 0.0019(12)
N10 0.0255(13) 0.0341(15) 0.0181(13) 0.0002(11) 0.0083(11) -0.0021(12)
C11 0.0245(15) 0.0271(16) 0.0216(16) 0.0020(13) 0.0069(13) 0.0008(13)
N12 0.0242(13) 0.0288(14) 0.0171(13) -0.0008(11) 0.0058(11) -0.0006(11)
N13 0.0278(14) 0.0461(18) 0.0180(14) -0.0050(13) 0.0044(11) -0.0055(13)
N14 0.0315(15) 0.0440(17) 0.0197(14) -0.0020(13) 0.0122(12) -0.0090(13)
Cl1 0.0316(4) 0.0331(4) 0.0296(4) -0.0028(3) 0.0149(3) -0.0045(3)
O1 0.0498(17) 0.0370(15) 0.0451(17) 0.0027(13) 0.0049(14) -0.0026(13)
O2 0.059(2) 0.095(3) 0.0368(18) -0.0045(18) 0.0265(16) 0.020(2)
O3 0.088(3) 0.056(2) 0.0335(17) -0.0073(15) -0.0020(17) 0.0118(19)
O4 0.051(2) 0.0453(19) 0.156(5) 0.021(2) 0.055(3) -0.0041(16)

loop_
_atom_type_symbol
_atom_type_description
_atom_type_scat_dispersion_real
_atom_type_scat_dispersion_imag
_atom_type_scat_source
C C 0.0181 0.0091 'International Tables Vol C Tables 4.2.6.8 and 6.1.1.4'
H H 0.0000 0.0000 'International Tables Vol C Tables 4.2.6.8 and 6.1.1.4'
N N 0.0311 0.0180 'International Tables Vol C Tables 4.2.6.8 and 6.1.1.4'
O O 0.0492 0.0322 'International Tables Vol C Tables 4.2.6.8 and 6.1.1.4'
Cl Cl 0.3639 0.7018 'International Tables Vol C Tables 4.2.6.8 and 6.1.1.4'
Ag Ag 0.1306 4.2820 'International Tables Vol C Tables 4.2.6.8 and 6.1.1.4'

loop_
_geom_angle_atom_site_label_1
_geom_angle_atom_site_label_2
_geom_angle_atom_site_label_3
_geom_angle_site_symmetry_1
_geom_angle_site_symmetry_3
_geom_angle
_geom_angle_publ_flag
N12 AG1 N8 4_566 . 135.08(10) y
N12 AG1 N1 4_566 . 141.88(11) y
N8 AG1 N1 . . 71.06(11) y
N12 AG1 N5 4_566 4_566 71.40(10) y
N8 AG1 N5 . 4_566 147.57(10) y
N1 AG1 N5 . 4_566 98.75(12) y
C2 N1 C6 . . 116.9(3) y
C2 N1 AG1 . . 128.6(3) y
C6 N1 AG1 . . 112.8(3) y
N1 C2 C3 . . 122.1(4) y
N1 C2 H2 . . 118.9 ?
C3 C2 H2 . . 118.9 ?
C2 C3 C4 . . 116.4(3) y
C2 C3 H3 . . 121.8 ?
C4 C3 H3 . . 121.8 ?
N5 C4 C3 . . 122.3(3) y
N5 C4 H4 . . 118.9 ?
C3 C4 H4 . . 118.9 ?
C4 N5 C6 . . 116.7(3) y
C4 N5 AG1 . 4_565 129.4(3) y
C6 N5 AG1 . 4_565 113.3(2) y
N5 C6 N1 . . 125.2(3) y
N5 C6 C7 . . 117.5(3) y
N1 C6 C7 . . 117.4(3) y
N12 C7 N8 . . 126.5(3) y
N12 C7 C6 . . 117.0(3) y
N8 C7 C6 . . 116.5(3) y
C7 N8 C9 . . 114.1(3) y
C7 N8 AG1 . . 114.5(2) y
C9 N8 AG1 . . 126.6(2) y
N13 C9 N10 . . 118.3(3) y
N13 C9 N8 . . 116.7(3) y
N10 C9 N8 . . 125.0(3) y
C9 N10 C11 . . 114.8(3) y
N14 C11 N10 . . 118.9(3) y
N14 C11 N12 . . 116.9(3) y
N10 C11 N12 . . 124.2(3) y
C7 N12 C11 . . 115.2(3) y
C7 N12 AG1 . 4_565 118.4(2) y
C11 N12 AG1 . 4_565 125.5(2) y
C9 N13 H13A . . 120.0 ?
C9 N13 H13B . . 120.0 ?
H13A N13 H13B . . 120.0 ?
C11 N14 H14A . . 120.0 ?
C11 N14 H14B . . 120.0 ?
H14A N14 H14B . . 120.0 ?
O2 CL1 O4 . . 109.6(3) y
O2 CL1 O3 . . 110.4(2) y
O4 CL1 O3 . . 108.0(3) y
O2 CL1 O1 . . 109.6(2) y
O4 CL1 O1 . . 108.8(2) y
O3 CL1 O1 . . 110.4(2) y

loop_
_geom_bond_atom_site_label_1
_geom_bond_atom_site_label_2
_geom_bond_site_symmetry_2
_geom_bond_distance
_geom_bond_publ_flag
Ag1 N12 4_566 2.274(3) y
Ag1 N8 . 2.310(3) y
Ag1 N1 . 2.365(3) y
Ag1 N5 4_566 2.386(3) y
N1 C2 . 1.333(5) y
N1 C6 . 1.337(5) y
C2 C3 . 1.378(5) y
C2 H2 . 0.9500 ?
C3 C4 . 1.384(5) y
C3 H3 . 0.9500 ?
C4 N5 . 1.333(5) y
C4 H4 . 0.9500 ?
N5 C6 . 1.334(5) y
N5 Ag1 4_565 2.386(3) y
C6 C7 . 1.507(5) y
C7 N12 . 1.317(4) y
C7 N8 . 1.332(4) y
N8 C9 . 1.364(4) y
C9 N13 . 1.338(4) y
C9 N10 . 1.341(4) y
N10 C11 . 1.352(4) y
C11 N14 . 1.328(5) y
C11 N12 . 1.359(4) y
N12 Ag1 4_565 2.274(3) y
N13 H13a . 0.8800 ?
N13 H13b . 0.8800 ?
N14 H14a . 0.8800 ?
N14 H14b . 0.8800 ?
Cl1 O2 . 1.411(3) y
Cl1 O4 . 1.425(3) y
Cl1 O3 . 1.429(3) y
Cl1 O1 . 1.441(3) y

loop_
_geom_hbond_atom_site_label_D
_geom_hbond_atom_site_label_H
_geom_hbond_atom_site_label_A
_geom_hbond_distance_DH
_geom_hbond_distance_HA
_geom_hbond_distance_DA
_geom_hbond_angle_DHA
_geom_hbond_site_symmetry_A
N13 H13A N10 0.88 2.3 3.177(4) 173.5 3_766
N13 H13B O3 0.88 2.2 3.083(5) 176.3 .
N14 H14A O4 0.88 2.03 2.831(5) 150.3 3_766
N14 H14B O1 0.88 2.43 3.184(4) 144.1 1_554
